data_4106287
loop_
_publ_author_name
'Tien Teng Ong'
'Padmini Kavuru'
'Thanhha Nguyen'
'Ryan Cantwell'
'\/Lukasz Wojtas'
'Michael J. Zaworotko'

_publ_section_title
;
 2:1 Cocrystals of Homochiral and Achiral Amino Acid Zwitterions with Li+
 Salts: Water-Stable Zeolitic and Diamondoid Metal-Organic Materials
;
_journal_name_full 'Journal of the American Chemical Society'
_journal_page_first 9224
_journal_page_last 9227
_journal_paper_doi 10.1021/ja203002w
_journal_volume 133
_journal_year 2011
_chemical_formula_moiety 'C8 H18 Li N2 O4 +, Cl -'
_chemical_formula_sum 'C8 H18 Cl Li N2 O4'
_chemical_formula_weight 248.63
_chemical_name_systematic
;
 ?
;
_space_group_IT_number 43
_symmetry_cell_setting orthorhombic
_symmetry_space_group_name_Hall 'F 2 -2d'
_symmetry_space_group_name_H-M 'F d d 2'
_atom_sites_solution_hydrogens geom
_atom_sites_solution_primary direct
_atom_sites_solution_secondary difmap
_audit_creation_method SHELXL-97
_cell_angle_alpha 90.00
_cell_angle_beta 90.00
_cell_angle_gamma 90.00
_cell_formula_units_Z 8
_cell_length_a 14.0427(5)
_cell_length_b 14.6533(5)
_cell_length_c 12.4822(4)
_cell_measurement_temperature 100(2)
_cell_volume 2568.49(15)
_computing_cell_refinement 'APEX2 (Bruker, 2010); SAINT (Bruker, 2009)'
_computing_data_collection 'APEX2 (Bruker, 2010)'
_computing_data_reduction 'SAINT (Bruker, 2009);XPREP(Sheldrick,2008)'
_computing_publication_material 'APEX2 (Bruker, 2010)'
_computing_structure_refinement 'SHELXL-97 (Sheldrick, 2008)'
_computing_structure_solution 'SHELXS-97 (Sheldrick, 2008)'
_diffrn_ambient_temperature 100(2)
_diffrn_measured_fraction_theta_full 0.979
_diffrn_measured_fraction_theta_max 0.981
_diffrn_measurement_device_type 'BRUKER SMART APEXII CCD'
_diffrn_measurement_method 'omega scans'
_diffrn_radiation_monochromator graphite
_diffrn_radiation_source 'fine-focus sealed tube'
_diffrn_radiation_type CuK\a
_diffrn_radiation_wavelength 1.54178
_diffrn_reflns_av_R_equivalents 0.0577
_diffrn_reflns_av_sigmaI/netI 0.0482
_diffrn_reflns_limit_h_max 16
_diffrn_reflns_limit_h_min -16
_diffrn_reflns_limit_k_max 17
_diffrn_reflns_limit_k_min -17
_diffrn_reflns_limit_l_max 14
_diffrn_reflns_limit_l_min -14
_diffrn_reflns_number 5300
_diffrn_reflns_theta_full 68.02
_diffrn_reflns_theta_max 68.02
_diffrn_reflns_theta_min 5.62
_exptl_absorpt_coefficient_mu 2.660
_exptl_absorpt_correction_T_max 0.7768
_exptl_absorpt_correction_T_min 0.7408
_exptl_absorpt_correction_type multi-scan
_exptl_absorpt_process_details 'SADABS; (Sheldrick, 2008)'
_exptl_crystal_colour colorless
_exptl_crystal_density_diffrn 1.286
_exptl_crystal_description block
_exptl_crystal_F_000 1056
_exptl_crystal_size_max 0.12
_exptl_crystal_size_mid 0.10
_exptl_crystal_size_min 0.10
_refine_diff_density_max 0.160
_refine_diff_density_min -0.173
_refine_diff_density_rms 0.040
_refine_ls_abs_structure_details 'Flack H D (1983), Acta Cryst. A39, 876-881'
_refine_ls_abs_structure_Flack -0.001(19)
_refine_ls_extinction_method none
_refine_ls_goodness_of_fit_ref 0.994
_refine_ls_hydrogen_treatment constr
_refine_ls_matrix_type full
_refine_ls_number_parameters 76
_refine_ls_number_reflns 1080
_refine_ls_number_restraints 1
_refine_ls_restrained_S_all 0.993
_refine_ls_R_factor_all 0.0342
_refine_ls_R_factor_gt 0.0312
_refine_ls_shift/su_max 0.000
_refine_ls_shift/su_mean 0.000
_refine_ls_structure_factor_coef Fsqd
_refine_ls_weighting_details 'calc w=1/[\s^2^(Fo^2^)+(0.0390P)^2^+0.0000P] where P=(Fo^2^+2Fc^2^)/3'
_refine_ls_weighting_scheme calc
_refine_ls_wR_factor_gt 0.0726
_refine_ls_wR_factor_ref 0.0738
_reflns_number_gt 1002
_reflns_number_total 1080
_reflns_threshold_expression >2sigma(I)
_cod_data_source_file ja203002w_si_004.cif
_cod_data_source_block t419l_0m
_cod_database_code 4106287

loop_
_symmetry_equiv_pos_as_xyz
'x, y, z'
'-x, -y, z'
'x+1/4, -y+1/4, z+1/4'
'-x+1/4, y+1/4, z+1/4'
'x, y+1/2, z+1/2'
'-x, -y+1/2, z+1/2'
'x+1/4, -y+3/4, z+3/4'
'-x+1/4, y+3/4, z+3/4'
'x+1/2, y, z+1/2'
'-x+1/2, -y, z+1/2'
'x+3/4, -y+1/4, z+3/4'
'-x+3/4, y+1/4, z+3/4'
'x+1/2, y+1/2, z'
'-x+1/2, -y+1/2, z'
'x+3/4, -y+3/4, z+1/4'
'-x+3/4, y+3/4, z+1/4'

loop_
_atom_site_label
_atom_site_type_symbol
_atom_site_fract_x
_atom_site_fract_y
_atom_site_fract_z
_atom_site_U_iso_or_equiv
_atom_site_adp_type
_atom_site_occupancy
_atom_site_symmetry_multiplicity
_atom_site_calc_flag
_atom_site_refinement_flags
Cl1 Cl 0.0000 0.5000 0.03762(5) 0.0228(2) Uani 1 2 d S
N1 N 0.23665(14) 0.00506(12) 0.20677(15) 0.0158(4) Uani 1 1 d .
H1N H 0.2162 0.0670 0.1919 0.019 Uiso 1 1 d R
C4 C 0.33196(15) 0.00082(15) 0.25889(19) 0.0157(5) Uani 1 1 d .
H4A H 0.3814 -0.0067 0.2031 0.019 Uiso 1 1 calc R
H4B H 0.3345 -0.0532 0.3064 0.019 Uiso 1 1 calc R
C1 C 0.15860(17) -0.01795(16) 0.2833(2) 0.0223(5) Uani 1 1 d .
H1A H 0.1648 -0.0818 0.3057 0.033 Uiso 1 1 calc R
H1B H 0.0969 -0.0091 0.2482 0.033 Uiso 1 1 calc R
H1C H 0.1629 0.0218 0.3462 0.033 Uiso 1 1 calc R
C3 C 0.23387(18) -0.05462(16) 0.10997(18) 0.0220(5) Uani 1 1 d .
H3A H 0.2457 -0.1180 0.1311 0.033 Uiso 1 1 calc R
H3B H 0.2830 -0.0349 0.0592 0.033 Uiso 1 1 calc R
H3C H 0.1711 -0.0501 0.0761 0.033 Uiso 1 1 calc R
C5 C 0.35381(16) 0.08597(15) 0.32424(17) 0.0165(5) Uani 1 1 d .
O1 O 0.30720(11) 0.15671(10) 0.30805(12) 0.0211(4) Uani 1 1 d .
O2 O 0.42214(11) 0.07811(10) 0.38881(13) 0.0196(4) Uani 1 1 d .
Li1 Li 0.2500 0.2500 0.2227(4) 0.0143(11) Uani 1 2 d S

loop_
_atom_site_aniso_label
_atom_site_aniso_U_11
_atom_site_aniso_U_22
_atom_site_aniso_U_33
_atom_site_aniso_U_23
_atom_site_aniso_U_13
_atom_site_aniso_U_12
Cl1 0.0267(4) 0.0175(4) 0.0240(4) 0.000 0.000 -0.0042(3)
N1 0.0181(10) 0.0117(9) 0.0175(10) -0.0004(7) -0.0038(7) -0.0001(7)
C4 0.0137(11) 0.0148(11) 0.0187(12) -0.0021(8) -0.0031(10) 0.0009(8)
C1 0.0171(12) 0.0207(11) 0.0291(14) 0.0009(10) 0.0024(10) 0.0014(9)
C3 0.0249(12) 0.0201(12) 0.0209(12) -0.0061(9) -0.0078(10) 0.0016(10)
C5 0.0178(11) 0.0167(12) 0.0150(11) 0.0023(9) -0.0007(9) -0.0013(10)
O1 0.0249(9) 0.0134(8) 0.0250(10) 0.0002(6) -0.0096(7) 0.0017(7)
O2 0.0210(8) 0.0156(8) 0.0221(9) -0.0004(6) -0.0096(7) 0.0005(7)
Li1 0.013(3) 0.014(2) 0.016(3) 0.000 0.000 -0.004(2)

loop_
_atom_type_symbol
_atom_type_description
_atom_type_scat_dispersion_real
_atom_type_scat_dispersion_imag
_atom_type_scat_source
C C 0.0181 0.0091 'International Tables Vol C Tables 4.2.6.8 and 6.1.1.4'
H H 0.0000 0.0000 'International Tables Vol C Tables 4.2.6.8 and 6.1.1.4'
Li Li 0.0008 0.0003 'International Tables Vol C Tables 4.2.6.8 and 6.1.1.4'
N N 0.0311 0.0180 'International Tables Vol C Tables 4.2.6.8 and 6.1.1.4'
O O 0.0492 0.0322 'International Tables Vol C Tables 4.2.6.8 and 6.1.1.4'
Cl Cl 0.3639 0.7018 'International Tables Vol C Tables 4.2.6.8 and 6.1.1.4'

loop_
_geom_angle_atom_site_label_1
_geom_angle_atom_site_label_2
_geom_angle_atom_site_label_3
_geom_angle
_geom_angle_site_symmetry_1
_geom_angle_site_symmetry_3
C4 N1 C3 110.66(18) . .
C4 N1 C1 111.78(17) . .
C3 N1 C1 111.50(18) . .
C4 N1 H1N 112.9 . .
C3 N1 H1N 112.6 . .
C1 N1 H1N 96.7 . .
N1 C4 C5 112.39(17) . .
N1 C4 H4A 109.1 . .
C5 C4 H4A 109.1 . .
N1 C4 H4B 109.1 . .
C5 C4 H4B 109.1 . .
H4A C4 H4B 107.9 . .
N1 C1 H1A 109.5 . .
N1 C1 H1B 109.5 . .
H1A C1 H1B 109.5 . .
N1 C1 H1C 109.5 . .
H1A C1 H1C 109.5 . .
H1B C1 H1C 109.5 . .
N1 C3 H3A 109.5 . .
N1 C3 H3B 109.5 . .
H3A C3 H3B 109.5 . .
N1 C3 H3C 109.5 . .
H3A C3 H3C 109.5 . .
H3B C3 H3C 109.5 . .
O1 C5 O2 125.6(2) . .
O1 C5 C4 119.39(19) . .
O2 C5 C4 114.96(19) . .
C5 O1 Li1 155.4(2) . .
C5 O2 Li1 147.97(16) . 3
O2 Li1 O2 113.0(3) 12_554 11_454
O2 Li1 O1 96.80(6) 12_554 14
O2 Li1 O1 119.80(7) 11_454 14
O2 Li1 O1 119.80(7) 12_554 .
O2 Li1 O1 96.80(6) 11_454 .
O1 Li1 O1 112.2(3) 14 .

loop_
_geom_bond_atom_site_label_1
_geom_bond_atom_site_label_2
_geom_bond_distance
_geom_bond_site_symmetry_2
N1 C4 1.489(3) .
N1 C3 1.492(3) .
N1 C1 1.492(3) .
N1 H1N 0.9693 .
C4 C5 1.522(3) .
C4 H4A 0.9900 .
C4 H4B 0.9900 .
C1 H1A 0.9800 .
C1 H1B 0.9800 .
C1 H1C 0.9800 .
C3 H3A 0.9800 .
C3 H3B 0.9800 .
C3 H3C 0.9800 .
C5 O1 1.242(3) .
C5 O2 1.258(3) .
O1 Li1 1.910(3) .
O2 Li1 1.898(3) 3
Li1 O2 1.898(3) 12_554
Li1 O2 1.898(3) 11_454
Li1 O1 1.910(3) 14

loop_
_geom_hbond_atom_site_label_D
_geom_hbond_atom_site_label_H
_geom_hbond_atom_site_label_A
_geom_hbond_distance_DH
_geom_hbond_distance_HA
_geom_hbond_distance_DA
_geom_hbond_angle_DHA
_geom_hbond_site_symmetry_A
N1 H1N O2 0.97 1.79 2.742(2) 168.5 11_454
